data_7709209
loop_
_publ_author_name
'Artem'ev, Alexander V.'
'Demyanov, Yan V.'
'Rakhmanova, Marianna I.'
'Bagryanskaya, Irina Yu'

_publ_section_title
;
 Pyridylarsine-based Cu(I) complexes showing TADF mixed with fast
 phosphorescence: a speeding-up emission rate using arsine ligands.
;
_journal_name_full 'Dalton transactions (Cambridge, England : 2003)'
_journal_paper_doi 10.1039/d1dt03759e
_journal_year 2021
_chemical_formula_moiety 'C32 H26 As2 Cl2 Cu2 N4'
_chemical_formula_sum 'C32 H26 As2 Cl2 Cu2 N4'
_chemical_formula_weight 814.39
_chemical_name_systematic
;
 Complex of Cu(I) bromide with bis(2-pyridyl)phenylarsine
;
_space_group_crystal_system monoclinic
_space_group_IT_number 14
_space_group_name_Hall '-P 2yn'
_space_group_name_H-M_alt 'P 1 21/n 1'
_atom_sites_solution_hydrogens geom
_audit_creation_method SHELXL-2014/7
_audit_update_record
;
2021-06-18 deposited with the CCDC.	2021-12-22 downloaded from the CCDC.
;
_cell_angle_alpha 90
_cell_angle_beta 99.668(9)
_cell_angle_gamma 90
_cell_formula_units_Z 2
_cell_length_a 9.2247(19)
_cell_length_b 9.2436(18)
_cell_length_c 18.964(4)
_cell_measurement_reflns_used 3188
_cell_measurement_temperature 299(2)
_cell_measurement_theta_max 22.15
_cell_measurement_theta_min 2.46
_cell_volume 1594.1(6)
_computing_cell_refinement 'Bruker SAINT'
_computing_data_collection 'Bruker APEX2'
_computing_data_reduction 'Bruker SAINT'
_computing_molecular_graphics 'Bruker SHELXTL'
_computing_publication_material 'Bruker SHELXTL'
_computing_structure_refinement 'SHELXL-2014/7 (Sheldrick, 2014)'
_computing_structure_solution 'SHELXS-97 (Sheldrick, 2008)'
_diffrn_ambient_temperature 299(2)
_diffrn_measured_fraction_theta_full 0.992
_diffrn_measured_fraction_theta_max 0.992
_diffrn_measurement_device_type 'Bruker APEX-II CCD'
_diffrn_measurement_method '\f and \w scans'
_diffrn_radiation_type MoK\a
_diffrn_radiation_wavelength 0.71073
_diffrn_reflns_av_R_equivalents 0.1055
_diffrn_reflns_av_unetI/netI 0.0901
_diffrn_reflns_Laue_measured_fraction_full 0.992
_diffrn_reflns_Laue_measured_fraction_max 0.992
_diffrn_reflns_limit_h_max 10
_diffrn_reflns_limit_h_min -10
_diffrn_reflns_limit_k_max 10
_diffrn_reflns_limit_k_min -10
_diffrn_reflns_limit_l_max 22
_diffrn_reflns_limit_l_min -22
_diffrn_reflns_number 16399
_diffrn_reflns_point_group_measured_fraction_full 0.992
_diffrn_reflns_point_group_measured_fraction_max 0.992
_diffrn_reflns_theta_full 25.069
_diffrn_reflns_theta_max 25.069
_diffrn_reflns_theta_min 2.458
_diffrn_source 'sealed tube'
_exptl_absorpt_coefficient_mu 3.591
_exptl_absorpt_correction_T_max 0.9281
_exptl_absorpt_correction_T_min 0.7613
_exptl_absorpt_correction_type multi-scan
_exptl_absorpt_process_details SADABS
_exptl_crystal_colour colourless
_exptl_crystal_density_diffrn 1.697
_exptl_crystal_density_method 'not measured'
_exptl_crystal_description plate
_exptl_crystal_F_000 808
_exptl_crystal_size_max 0.100
_exptl_crystal_size_mid 0.100
_exptl_crystal_size_min 0.020
_refine_diff_density_max 1.053
_refine_diff_density_min -0.794
_refine_diff_density_rms 0.149
_refine_ls_extinction_method none
_refine_ls_goodness_of_fit_ref 1.115
_refine_ls_hydrogen_treatment constr
_refine_ls_matrix_type full
_refine_ls_number_parameters 190
_refine_ls_number_reflns 2806
_refine_ls_number_restraints 0
_refine_ls_restrained_S_all 1.115
_refine_ls_R_factor_all 0.1461
_refine_ls_R_factor_gt 0.0836
_refine_ls_shift/su_max 0.006
_refine_ls_shift/su_mean 0.001
_refine_ls_structure_factor_coef Fsqd
_refine_ls_weighting_details 'w=1/[\s^2^(Fo^2^)+(0.0011P)^2^+34.0951P] where P=(Fo^2^+2Fc^2^)/3'
_refine_ls_weighting_scheme calc
_refine_ls_wR_factor_gt 0.1745
_refine_ls_wR_factor_ref 0.1996
_reflns_Friedel_coverage 0.000
_reflns_number_gt 1718
_reflns_number_total 2806
_reflns_threshold_expression 'I > 2\s(I)'
_cod_data_source_file d1dt03759e2.cif
_cod_data_source_block 3_yv54
_cod_original_cell_volume 1594.0(6)
_cod_original_sg_symbol_H-M 'P 21/n'
_cod_database_code 7709209
_shelx_shelxl_version_number 2014/7
_shelx_space_group_comment
;
The symmetry employed for this shelxl refinement is uniquely defined
by the following loop, which should always be used as a source of
symmetry information in preference to the above space-group names.
They are only intended as comments.
;
_shelx_estimated_absorpt_t_min 0.715
_shelx_estimated_absorpt_t_max 0.932

loop_
_space_group_symop_operation_xyz
'x, y, z'
'-x+1/2, y+1/2, -z+1/2'
'-x, -y, -z'
'x-1/2, -y-1/2, z-1/2'

loop_
_atom_site_label
_atom_site_type_symbol
_atom_site_fract_x
_atom_site_fract_y
_atom_site_fract_z
_atom_site_U_iso_or_equiv
_atom_site_adp_type
_atom_site_occupancy
_atom_site_site_symmetry_order
_atom_site_calc_flag
_atom_site_refinement_flags_posn
_atom_site_refinement_flags_adp
_atom_site_refinement_flags_occupancy
_atom_site_disorder_assembly
_atom_site_disorder_group
As1 As 0.13458(15) 0.64858(15) 0.56179(8) 0.0447(4) Uani 1 1 d . . . . .
Cu1 Cu 0.09791(18) 0.42666(18) 0.42179(9) 0.0467(5) Uani 1 1 d . . . . .
Cl1 Cl 0.1941(4) 0.3180(4) 0.3304(2) 0.0551(10) Uani 1 1 d . . . . .
N2 N 0.2621(12) 0.3998(12) 0.5115(6) 0.048(3) Uani 1 1 d . . . . .
N1 N 0.1211(12) 0.6473(11) 0.4117(6) 0.045(3) Uani 1 1 d . . . . .
C4 C 0.1270(14) 0.7049(15) 0.3459(8) 0.050(4) Uani 1 1 d . . . . .
H4A H 0.1188 0.6434 0.3066 0.060 Uiso 1 1 calc R U . . .
C5 C 0.2412(16) 0.7965(15) 0.6234(7) 0.050(4) Uani 1 1 d . . . . .
C6 C 0.1642(13) 0.8877(14) 0.4611(9) 0.051(4) Uani 1 1 d . . . . .
H6A H 0.1798 0.9478 0.5010 0.062 Uiso 1 1 calc R U . . .
C7 C 0.2847(15) 0.4995(15) 0.5650(7) 0.046(3) Uani 1 1 d . . . . .
C8 C 0.1433(13) 0.7386(13) 0.4679(7) 0.040(3) Uani 1 1 d . . . . .
C9 C 0.1682(14) 0.8726(15) 0.6707(9) 0.061(4) Uani 1 1 d . . . . .
H9A H 0.0738 0.8456 0.6765 0.073 Uiso 1 1 calc R U . . .
C10 C 0.3545(14) 0.2877(16) 0.5125(8) 0.055(4) Uani 1 1 d . . . . .
H10A H 0.3396 0.2208 0.4754 0.066 Uiso 1 1 calc R U . . .
C11 C 0.1609(16) 0.9422(16) 0.3933(9) 0.061(4) Uani 1 1 d . . . . .
H11A H 0.1700 1.0413 0.3869 0.073 Uiso 1 1 calc R U . . .
C12 C 0.1447(16) 0.8527(19) 0.3357(8) 0.062(4) Uani 1 1 d . . . . .
H12A H 0.1453 0.8895 0.2901 0.075 Uiso 1 1 calc R U . . .
C13 C 0.4025(17) 0.4862(19) 0.6206(9) 0.073(5) Uani 1 1 d . . . . .
H13A H 0.4188 0.5559 0.6565 0.087 Uiso 1 1 calc R U . . .
C14 C 0.3886(19) 0.8327(19) 0.6217(9) 0.072(5) Uani 1 1 d . . . . .
H14A H 0.4414 0.7819 0.5921 0.087 Uiso 1 1 calc R U . . .
C15 C 0.4724(18) 0.270(2) 0.5680(10) 0.077(5) Uani 1 1 d . . . . .
H15A H 0.5356 0.1910 0.5685 0.093 Uiso 1 1 calc R U . . .
C16 C 0.381(2) 1.017(2) 0.7074(10) 0.082(6) Uani 1 1 d . . . . .
H16A H 0.4285 1.0893 0.7369 0.098 Uiso 1 1 calc R U . . .
C17 C 0.494(2) 0.371(2) 0.6223(9) 0.085(6) Uani 1 1 d . . . . .
H17A H 0.5708 0.3597 0.6603 0.102 Uiso 1 1 calc R U . . .
C18 C 0.236(2) 0.987(2) 0.7082(10) 0.094(6) Uani 1 1 d . . . . .
H18A H 0.1828 1.0447 0.7348 0.113 Uiso 1 1 calc R U . . .
C19 C 0.454(2) 0.943(2) 0.6636(10) 0.078(5) Uani 1 1 d . . . . .
H19A H 0.5513 0.9663 0.6617 0.094 Uiso 1 1 calc R U . . .

loop_
_atom_site_aniso_label
_atom_site_aniso_U_11
_atom_site_aniso_U_22
_atom_site_aniso_U_33
_atom_site_aniso_U_23
_atom_site_aniso_U_13
_atom_site_aniso_U_12
As1 0.0373(8) 0.0429(8) 0.0545(9) -0.0026(7) 0.0093(6) -0.0020(7)
Cu1 0.0395(10) 0.0418(10) 0.0591(11) -0.0007(8) 0.0089(8) -0.0007(8)
Cl1 0.057(2) 0.047(2) 0.064(2) 0.0007(17) 0.0213(19) 0.0072(17)
N2 0.039(7) 0.049(7) 0.056(7) 0.009(6) 0.006(5) 0.005(6)
N1 0.047(7) 0.035(6) 0.054(7) 0.008(6) 0.010(5) 0.004(5)
C4 0.037(8) 0.047(9) 0.063(10) 0.002(7) 0.003(7) 0.005(6)
C5 0.050(9) 0.042(8) 0.057(9) -0.010(7) 0.008(7) -0.004(7)
C6 0.026(7) 0.041(8) 0.084(11) -0.001(8) -0.001(7) -0.006(6)
C7 0.045(8) 0.044(8) 0.050(8) -0.006(7) 0.008(7) -0.006(6)
C8 0.021(7) 0.032(7) 0.064(9) -0.012(6) 0.002(6) -0.013(5)
C9 0.022(7) 0.043(9) 0.116(14) 0.001(9) 0.006(8) 0.012(6)
C10 0.028(8) 0.056(9) 0.081(11) 0.002(8) 0.008(7) 0.008(7)
C11 0.060(10) 0.039(8) 0.078(11) 0.016(8) -0.002(8) -0.026(7)
C12 0.059(10) 0.075(11) 0.051(9) 0.013(9) 0.006(8) 0.012(9)
C13 0.053(10) 0.085(13) 0.076(12) -0.005(10) -0.006(9) 0.022(9)
C14 0.070(11) 0.084(13) 0.068(11) -0.024(10) 0.025(9) -0.021(10)
C15 0.057(11) 0.075(12) 0.100(14) 0.018(11) 0.014(10) 0.021(10)
C16 0.091(15) 0.074(13) 0.072(13) -0.014(10) -0.010(11) -0.012(11)
C17 0.071(12) 0.112(16) 0.067(12) -0.012(11) -0.007(9) 0.029(12)
C18 0.090(15) 0.089(14) 0.104(16) -0.039(12) 0.019(12) -0.034(12)
C19 0.064(12) 0.087(14) 0.080(13) 0.003(11) -0.002(10) -0.037(10)

loop_
_atom_type_symbol
_atom_type_description
_atom_type_scat_dispersion_real
_atom_type_scat_dispersion_imag
_atom_type_scat_source
C C 0.0033 0.0016 'International Tables Vol C Tables 4.2.6.8 and 6.1.1.4'
H H 0.0000 0.0000 'International Tables Vol C Tables 4.2.6.8 and 6.1.1.4'
N N 0.0061 0.0033 'International Tables Vol C Tables 4.2.6.8 and 6.1.1.4'
Cu Cu 0.3201 1.2651 'International Tables Vol C Tables 4.2.6.8 and 6.1.1.4'
As As 0.0499 2.0058 'International Tables Vol C Tables 4.2.6.8 and 6.1.1.4'
Cl Cl 0.1484 0.1585 'International Tables Vol C Tables 4.2.6.8 and 6.1.1.4'

loop_
_geom_angle_atom_site_label_1
_geom_angle_atom_site_label_2
_geom_angle_atom_site_label_3
_geom_angle
_geom_angle_site_symmetry_1
_geom_angle_site_symmetry_3
_geom_angle_publ_flag
C7 As1 C5 101.1(6) . . ?
C7 As1 C8 100.9(5) . . ?
C5 As1 C8 98.7(5) . . ?
C7 As1 Cu1 116.8(4) . 3_566 ?
C5 As1 Cu1 120.8(4) . 3_566 ?
C8 As1 Cu1 115.1(3) . 3_566 ?
N1 Cu1 N2 96.9(4) . . ?
N1 Cu1 Cl1 107.6(3) . . ?
N2 Cu1 Cl1 104.0(3) . . ?
N1 Cu1 As1 114.9(3) . 3_566 ?
N2 Cu1 As1 114.4(3) . 3_566 ?
Cl1 Cu1 As1 116.77(12) . 3_566 ?
C10 N2 C7 119.7(12) . . ?
C10 N2 Cu1 118.3(10) . . ?
C7 N2 Cu1 121.6(9) . . ?
C8 N1 C4 117.0(12) . . ?
C8 N1 Cu1 123.4(9) . . ?
C4 N1 Cu1 119.3(9) . . ?
C12 C4 N1 122.2(14) . . ?
C9 C5 C14 117.9(13) . . ?
C9 C5 As1 119.2(11) . . ?
C14 C5 As1 123.0(11) . . ?
C11 C6 C8 117.7(14) . . ?
N2 C7 C13 120.6(13) . . ?
N2 C7 As1 115.9(10) . . ?
C13 C7 As1 123.3(11) . . ?
N1 C8 C6 123.3(13) . . ?
N1 C8 As1 115.1(9) . . ?
C6 C8 As1 121.6(11) . . ?
C18 C9 C5 119.7(15) . . ?
N2 C10 C15 121.3(15) . . ?
C12 C11 C6 120.7(14) . . ?
C11 C12 C4 119.0(14) . . ?
C17 C13 C7 119.4(16) . . ?
C19 C14 C5 119.8(16) . . ?
C17 C15 C10 118.5(16) . . ?
C19 C16 C18 119.4(18) . . ?
C15 C17 C13 120.5(16) . . ?
C16 C18 C9 121.1(19) . . ?
C16 C19 C14 121.5(17) . . ?

loop_
_geom_bond_atom_site_label_1
_geom_bond_atom_site_label_2
_geom_bond_distance
_geom_bond_site_symmetry_2
_geom_bond_publ_flag
As1 C7 1.947(14) . ?
As1 C5 1.954(13) . ?
As1 C8 1.979(14) . ?
As1 Cu1 2.325(2) 3_566 ?
Cu1 N1 2.063(11) . ?
Cu1 N2 2.094(11) . ?
Cu1 Cl1 2.306(4) . ?
Cu1 As1 2.325(2) 3_566 ?
N2 C10 1.340(16) . ?
N2 C7 1.360(16) . ?
N1 C8 1.347(16) . ?
N1 C4 1.367(17) . ?
C4 C12 1.39(2) . ?
C5 C9 1.398(19) . ?
C5 C14 1.41(2) . ?
C6 C11 1.376(19) . ?
C6 C8 1.401(17) . ?
C7 C13 1.388(19) . ?
C9 C18 1.36(2) . ?
C10 C15 1.39(2) . ?
C11 C12 1.36(2) . ?
C13 C17 1.35(2) . ?
C14 C19 1.37(2) . ?
C15 C17 1.38(2) . ?
C16 C19 1.35(2) . ?
C16 C18 1.37(2) . ?
